data_7240339
loop_
_publ_author_name
'Akhmetova, Vnira R.'
'Akhmadiev, Nail S.'
'Abdullin, Marat F.'
'Dzhemileva, Lilya U.'
'D'yakonov, Vladimir A.'

_publ_section_title
;
 Synthesis of new N,N&#x2032;-Pd(Pt) complexes based on sulfanyl
 pyrazoles, and investigation of their in vitro anticancer activity
;
_journal_issue 26
_journal_name_full 'RSC Advances'
_journal_page_first 15116
_journal_page_last 15123
_journal_paper_doi 10.1039/C9RA09783J
_journal_volume 10
_journal_year 2020
_chemical_formula_moiety 'C12 H14 N2 O S'
_chemical_formula_sum 'C12 H14 N2 O S'
_chemical_formula_weight 234.31
_chemical_melting_point 459
_chemical_name_systematic 4-{[(3,5-dimethyl-1H-pyrazol-4-yl)methyl]sulfanyl}phenol
_space_group_crystal_system monoclinic
_space_group_IT_number 15
_space_group_name_Hall '-C 2yc'
_space_group_name_H-M_alt 'C 1 2/c 1'
_atom_sites_solution_hydrogens mixed
_atom_sites_solution_primary direct
_audit_creation_date 2019-09-18
_audit_creation_method
;
Olex2 1.2
(compiled 2018.05.29 svn.r3508 for OlexSys, GUI svn.r5506)
;
_audit_update_record
;
2019-09-19 deposited with the CCDC.	2020-03-25 downloaded from the CCDC.
;
_cell_angle_alpha 90
_cell_angle_beta 95.914(5)
_cell_angle_gamma 90
_cell_formula_units_Z 8
_cell_length_a 19.1997(11)
_cell_length_b 7.7319(4)
_cell_length_c 16.5888(10)
_cell_measurement_reflns_used 1732
_cell_measurement_temperature 293(2)
_cell_measurement_theta_max 27.7030
_cell_measurement_theta_min 2.4940
_cell_volume 2449.5(2)
_computing_cell_refinement
;
CrysAlisPro, Agilent Technologies,
Version 1.171.37.35 (release 13-08-2014 CrysAlis171 .NET)
(compiled Aug 13 2014,18:06:01)
;
_computing_data_collection
;
CrysAlisPro, Agilent Technologies,
Version 1.171.37.35 (release 13-08-2014 CrysAlis171 .NET)
(compiled Aug 13 2014,18:06:01)
;
_computing_data_reduction
;
CrysAlisPro, Agilent Technologies,
Version 1.171.37.35 (release 13-08-2014 CrysAlis171 .NET)
(compiled Aug 13 2014,18:06:01)
;
_computing_molecular_graphics 'Olex2 (Dolomanov et al., 2009)'
_computing_publication_material 'Olex2 (Dolomanov et al., 2009)'
_computing_structure_refinement 'ShelXL (Sheldrick, 2015)'
_computing_structure_solution 'ShelXS (Sheldrick, 2008)'
_diffrn_ambient_temperature 293(2)
_diffrn_detector 'CCD plate'
_diffrn_detector_area_resol_mean 16.1709
_diffrn_detector_type Eos
_diffrn_measured_fraction_theta_full 1.000
_diffrn_measured_fraction_theta_max 1.000
_diffrn_measurement_details
;
#__ type_ start__ end____ width___ exp.time_
  1 omega  -40.00   46.00   1.0000    1.0000
omega____ theta____ kappa____ phi______ frames
    -      -16.4011   77.0000   60.0000 86

#__ type_ start__ end____ width___ exp.time_
  2 omega   -9.00   81.00   1.0000    1.0000
omega____ theta____ kappa____ phi______ frames
    -       17.2605   77.0000  -60.0000 90

#__ type_ start__ end____ width___ exp.time_
  3 omega   47.00   72.00   1.0000    1.0000
omega____ theta____ kappa____ phi______ frames
    -       17.2605   77.0000 -150.0000 25

#__ type_ start__ end____ width___ exp.time_
  4 omega   -6.00   20.00   1.0000    1.0000
omega____ theta____ kappa____ phi______ frames
    -       17.2605   77.0000 -180.0000 26
;
_diffrn_measurement_device 'four-circle diffractometer'
_diffrn_measurement_device_type 'Xcalibur, Eos'
_diffrn_measurement_method '\w scans'
_diffrn_orient_matrix_UB_11 -0.0008367000
_diffrn_orient_matrix_UB_12 0.0802966000
_diffrn_orient_matrix_UB_13 -0.0208047000
_diffrn_orient_matrix_UB_21 0.0027556000
_diffrn_orient_matrix_UB_22 0.0443766000
_diffrn_orient_matrix_UB_23 0.0375955000
_diffrn_orient_matrix_UB_31 0.0370242000
_diffrn_orient_matrix_UB_32 -0.0015362000
_diffrn_orient_matrix_UB_33 0.0011444000
_diffrn_radiation_monochromator graphite
_diffrn_radiation_probe x-ray
_diffrn_radiation_type MoK\a
_diffrn_radiation_wavelength 0.71073
_diffrn_reflns_av_R_equivalents 0.0215
_diffrn_reflns_av_unetI/netI 0.0339
_diffrn_reflns_Laue_measured_fraction_full 0.993
_diffrn_reflns_Laue_measured_fraction_max 0.848
_diffrn_reflns_limit_h_max 24
_diffrn_reflns_limit_h_min -26
_diffrn_reflns_limit_k_max 10
_diffrn_reflns_limit_k_min -6
_diffrn_reflns_limit_l_max 22
_diffrn_reflns_limit_l_min -19
_diffrn_reflns_number 5838
_diffrn_reflns_point_group_measured_fraction_full 0.993
_diffrn_reflns_point_group_measured_fraction_max 0.848
_diffrn_reflns_theta_full 25.242
_diffrn_reflns_theta_max 29.139
_diffrn_reflns_theta_min 2.133
_diffrn_source 'Enhance (Mo) X-ray Source'
_diffrn_source_type 'Agilent Xcalibur'
_exptl_absorpt_coefficient_mu 0.245
_exptl_absorpt_correction_T_max 1.00000
_exptl_absorpt_correction_T_min 0.46109
_exptl_absorpt_correction_type multi-scan
_exptl_absorpt_process_details
;
CrysAlisPro, Agilent Technologies,
Version 1.171.37.35 (release 13-08-2014 CrysAlis171 .NET)
(compiled Aug 13 2014,18:06:01)
Empirical absorption correction using spherical harmonics,
 implemented in SCALE3 ABSPACK scaling algorithm.
;
_exptl_crystal_colour colourless
_exptl_crystal_density_diffrn 1.271
_exptl_crystal_description plank
_exptl_crystal_F_000 992.0
_exptl_crystal_recrystallization_method 'Acetone: Methanol'
_refine_diff_density_max 0.218
_refine_diff_density_min -0.260
_refine_diff_density_rms 0.052
_refine_ls_extinction_method none
_refine_ls_goodness_of_fit_ref 1.041
_refine_ls_hydrogen_treatment mixed
_refine_ls_matrix_type full
_refine_ls_number_parameters 151
_refine_ls_number_reflns 2802
_refine_ls_number_restraints 0
_refine_ls_restrained_S_all 1.041
_refine_ls_R_factor_all 0.0644
_refine_ls_R_factor_gt 0.0461
_refine_ls_shift/su_max 0.000
_refine_ls_shift/su_mean 0.000
_refine_ls_structure_factor_coef Fsqd
_refine_ls_weighting_details 'w=1/[\s^2^(Fo^2^)+(0.0630P)^2^+0.8711P] where P=(Fo^2^+2Fc^2^)/3'
_refine_ls_weighting_scheme calc
_refine_ls_wR_factor_gt 0.1180
_refine_ls_wR_factor_ref 0.1323
_reflns_Friedel_coverage 0.000
_reflns_number_gt 2095
_reflns_number_total 2802
_reflns_threshold_expression 'I > 2\s(I)'
_cod_data_source_file c9ra09783j2.cif
_cod_data_source_block ngm-298
_cod_depositor_comments 'Adding full bibliography for 7240339.cif.'
_cod_original_sg_symbol_Hall '-C 2yn'
_cod_original_sg_symbol_H-M 'C 2/c'
_cod_database_code 7240339
_shelx_shelxl_version_number 2018/3
_shelx_space_group_comment
;
The symmetry employed for this shelxl refinement is uniquely defined
by the following loop, which should always be used as a source of
symmetry information in preference to the above space-group names.
They are only intended as comments.
;
_olex2_refinement_description
;
1. Fixed Uiso
 At 1.2 times of:
  All C(H) groups, All C(H,H) groups, All N(H) groups
 At 1.5 times of:
  All C(H,H,H) groups
2.a Secondary CH2 refined with riding coordinates:
 C7(H7A,H7B)
2.b Aromatic/amide H refined with riding coordinates:
 C13(H13), N2(H2), C11(H11), C14(H14), C10(H10)
2.c Idealised Me refined as rotating group:
 C6(H6A,H6B,H6C), C15(H15A,H15B,H15C)
;

loop_
_space_group_symop_operation_xyz
'x, y, z'
'-x, y, -z+1/2'
'x+1/2, y+1/2, z'
'-x+1/2, y+1/2, -z+1/2'
'-x, -y, -z'
'x, -y, z-1/2'
'-x+1/2, -y+1/2, -z'
'x+1/2, -y+1/2, z-1/2'

loop_
_atom_site_label
_atom_site_type_symbol
_atom_site_fract_x
_atom_site_fract_y
_atom_site_fract_z
_atom_site_U_iso_or_equiv
_atom_site_adp_type
_atom_site_occupancy
_atom_site_site_symmetry_order
_atom_site_calc_flag
_atom_site_refinement_flags_posn
_atom_site_refinement_flags_adp
_atom_site_refinement_flags_occupancy
_atom_site_disorder_assembly
_atom_site_disorder_group
S8 S 0.07004(3) 0.55074(6) 0.10445(3) 0.0581(2) Uani 1 1 d . . . . .
O16 O 0.24490(7) 0.84994(18) 0.38518(8) 0.0458(3) Uani 1 1 d . . . . .
N1 N 0.16101(9) 1.0348(2) -0.00754(10) 0.0513(4) Uani 1 1 d . . . . .
C13 C 0.22730(9) 0.7835(2) 0.24553(11) 0.0416(4) Uani 1 1 d . . . . .
H13 H 0.269250 0.838621 0.238218 0.050 Uiso 1 1 calc R . . . .
N2 N 0.14719(8) 1.1127(2) 0.06199(10) 0.0463(4) Uani 1 1 d . . . . .
H2 H 0.167573 1.205495 0.080713 0.056 Uiso 1 1 calc R . . . .
C11 C 0.14305(10) 0.6882(3) 0.33289(12) 0.0467(5) Uani 1 1 d . . . . .
H11 H 0.128765 0.677450 0.384549 0.056 Uiso 1 1 calc R . . . .
C12 C 0.20455(9) 0.7747(2) 0.32197(11) 0.0387(4) Uani 1 1 d . . . . .
C9 C 0.12403(10) 0.6306(2) 0.18953(12) 0.0430(4) Uani 1 1 d . . . . .
C14 C 0.18748(10) 0.7103(2) 0.18009(11) 0.0434(4) Uani 1 1 d . . . . .
H14 H 0.203439 0.714424 0.129062 0.052 Uiso 1 1 calc R . . . .
C3 C 0.09777(10) 1.0281(2) 0.09855(11) 0.0416(4) Uani 1 1 d . . . . .
C5 C 0.11828(10) 0.8979(3) -0.01531(12) 0.0474(5) Uani 1 1 d . . . . .
C4 C 0.07741(9) 0.8890(2) 0.04954(11) 0.0402(4) Uani 1 1 d . . . . .
C7 C 0.02692(10) 0.7518(3) 0.06689(13) 0.0507(5) Uani 1 1 d . . . . .
H7A H -0.003322 0.726851 0.017774 0.061 Uiso 1 1 calc R . . . .
H7B H -0.002263 0.794331 0.106987 0.061 Uiso 1 1 calc R . . . .
C10 C 0.10297(10) 0.6181(3) 0.26709(13) 0.0504(5) Uani 1 1 d . . . . .
H10 H 0.061345 0.561832 0.274697 0.061 Uiso 1 1 calc R . . . .
C6 C 0.07680(13) 1.0859(3) 0.17827(14) 0.0629(6) Uani 1 1 d . . . . .
H6A H 0.105842 1.030137 0.221162 0.094 Uiso 1 1 calc GR . . . .
H6B H 0.028708 1.055905 0.181944 0.094 Uiso 1 1 calc GR . . . .
H6C H 0.082324 1.209016 0.183053 0.094 Uiso 1 1 calc GR . . . .
C15 C 0.12027(15) 0.7765(4) -0.08548(14) 0.0804(8) Uani 1 1 d . . . . .
H15A H 0.142517 0.832348 -0.127706 0.121 Uiso 1 1 calc GR . . . .
H15B H 0.073363 0.744575 -0.105640 0.121 Uiso 1 1 calc GR . . . .
H15C H 0.146200 0.674655 -0.068017 0.121 Uiso 1 1 calc GR . . . .
H16 H 0.2205(13) 0.884(4) 0.4266(15) 0.083(8) Uiso 1 1 d . . . . .

loop_
_atom_site_aniso_label
_atom_site_aniso_U_11
_atom_site_aniso_U_22
_atom_site_aniso_U_33
_atom_site_aniso_U_23
_atom_site_aniso_U_13
_atom_site_aniso_U_12
S8 0.0711(4) 0.0383(3) 0.0604(4) 0.0012(2) -0.0148(3) -0.0108(3)
O16 0.0430(7) 0.0523(8) 0.0416(8) -0.0057(6) 0.0019(6) 0.0041(6)
N1 0.0545(10) 0.0574(10) 0.0420(9) 0.0039(8) 0.0054(7) -0.0129(9)
C13 0.0364(9) 0.0444(10) 0.0446(10) 0.0021(8) 0.0070(8) 0.0009(8)
N2 0.0524(9) 0.0421(8) 0.0436(9) 0.0028(7) 0.0013(7) -0.0100(8)
C11 0.0446(10) 0.0535(11) 0.0430(11) 0.0080(9) 0.0088(8) 0.0015(9)
C12 0.0369(9) 0.0362(9) 0.0424(10) 0.0018(8) 0.0014(7) 0.0083(8)
C9 0.0463(10) 0.0335(9) 0.0477(11) 0.0037(8) -0.0031(8) 0.0017(8)
C14 0.0446(10) 0.0441(10) 0.0419(10) 0.0004(8) 0.0058(8) 0.0058(9)
C3 0.0418(9) 0.0379(10) 0.0444(10) 0.0109(8) 0.0016(8) 0.0025(8)
C5 0.0491(11) 0.0527(11) 0.0388(10) 0.0033(9) -0.0033(8) -0.0078(10)
C4 0.0363(9) 0.0414(9) 0.0411(10) 0.0092(8) -0.0042(7) -0.0025(8)
C7 0.0427(10) 0.0515(11) 0.0554(12) 0.0091(10) -0.0062(9) -0.0085(9)
C10 0.0419(10) 0.0496(11) 0.0589(13) 0.0123(10) 0.0005(9) -0.0070(9)
C6 0.0809(16) 0.0512(12) 0.0596(14) 0.0005(11) 0.0221(12) 0.0053(12)
C15 0.099(2) 0.0885(19) 0.0532(14) -0.0188(14) 0.0085(13) -0.0212(17)

loop_
_atom_type_symbol
_atom_type_description
_atom_type_scat_dispersion_real
_atom_type_scat_dispersion_imag
_atom_type_scat_source
C C 0.0033 0.0016 'International Tables Vol C Tables 4.2.6.8 and 6.1.1.4'
H H 0.0000 0.0000 'International Tables Vol C Tables 4.2.6.8 and 6.1.1.4'
N N 0.0061 0.0033 'International Tables Vol C Tables 4.2.6.8 and 6.1.1.4'
O O 0.0106 0.0060 'International Tables Vol C Tables 4.2.6.8 and 6.1.1.4'
S S 0.1246 0.1234 'International Tables Vol C Tables 4.2.6.8 and 6.1.1.4'

loop_
_geom_angle_atom_site_label_1
_geom_angle_atom_site_label_2
_geom_angle_atom_site_label_3
_geom_angle
_geom_angle_site_symmetry_1
_geom_angle_site_symmetry_3
_geom_angle_publ_flag
C9 S8 C7 100.42(9) . . ?
C5 N1 N2 105.22(15) . . ?
C14 C13 C12 119.84(17) . . ?
C3 N2 N1 112.16(16) . . ?
C10 C11 C12 119.97(17) . . ?
O16 C12 C13 118.28(17) . . ?
O16 C12 C11 121.89(16) . . ?
C13 C12 C11 119.82(17) . . ?
C14 C9 S8 120.82(15) . . ?
C14 C9 C10 118.49(17) . . ?
C10 C9 S8 120.67(15) . . ?
C13 C14 C9 120.91(17) . . ?
N2 C3 C4 106.44(17) . . ?
N2 C3 C6 121.40(18) . . ?
C4 C3 C6 132.12(18) . . ?
N1 C5 C4 110.64(17) . . ?
N1 C5 C15 120.41(19) . . ?
C4 C5 C15 128.9(2) . . ?
C3 C4 C5 105.54(17) . . ?
C3 C4 C7 126.39(18) . . ?
C5 C4 C7 127.88(18) . . ?
C4 C7 S8 112.91(13) . . ?
C11 C10 C9 120.85(18) . . ?

loop_
_geom_bond_atom_site_label_1
_geom_bond_atom_site_label_2
_geom_bond_distance
_geom_bond_site_symmetry_2
_geom_bond_publ_flag
S8 C9 1.7737(19) . ?
S8 C7 1.840(2) . ?
O16 C12 1.368(2) . ?
N1 N2 1.352(2) . ?
N1 C5 1.337(3) . ?
C13 C12 1.385(2) . ?
C13 C14 1.383(3) . ?
N2 C3 1.347(2) . ?
C11 C12 1.385(3) . ?
C11 C10 1.380(3) . ?
C9 C14 1.388(3) . ?
C9 C10 1.391(3) . ?
C3 C4 1.380(3) . ?
C3 C6 1.490(3) . ?
C5 C4 1.397(3) . ?
C5 C15 1.499(3) . ?
C4 C7 1.485(2) . ?
